data_4124809
loop_
_publ_author_name
'Dong, Jie'
'Cui, Ping'
'Shi, Peng-Fei'
'Cheng, Peng'
'Zhao, Bin'

_publ_section_title
;
 Ultrastrong Alkali-Resisting Lanthanide-Zeolites Assembled by [Ln60]
 Nanocages.
;
_journal_issue 51
_journal_name_full 'Journal of the American Chemical Society'
_journal_page_first 15988
_journal_page_last 15991
_journal_paper_doi 10.1021/jacs.5b10000
_journal_volume 137
_journal_year 2015
_chemical_absolute_configuration unk
_chemical_formula_moiety '0.13(C8 H48 Gd24 O72), 0.25(H4 O4)'
_chemical_formula_sum 'C H6.99 Gd3 O9.99'
_chemical_formula_weight 650.65
_chemical_name_systematic
;
 ? 
;
_space_group_crystal_system cubic
_space_group_IT_number 211
_space_group_name_Hall 'I 4 2 3'
_space_group_name_H-M_alt 'I 4 3 2'
_symmetry_space_group_name_Hall 'I 4 2 3'
_symmetry_space_group_name_H-M 'I 4 3 2'
_atom_sites_solution_hydrogens geom
_atom_sites_solution_primary direct
_atom_sites_solution_secondary difmap
_audit_creation_date 2015-10-23
_audit_creation_method
;
Olex2 1.2
(compiled 2015.09.30 svn.r3233 for OlexSys, GUI svn.r4998)
;
_cell_angle_alpha 90.00
_cell_angle_beta 90.00
_cell_angle_gamma 90.00
_cell_formula_units_Z 8
_cell_length_a 12.6597(5)
_cell_length_b 12.6597(5)
_cell_length_c 12.6597(5)
_cell_measurement_reflns_used 8986
_cell_measurement_temperature 130(2)
_cell_measurement_theta_max 27.47
_cell_measurement_theta_min 3.22
_cell_volume 2028.94(14)
_computing_cell_refinement 'SAINT v8.34A (Bruker, 2013)'
_computing_data_reduction 'SAINT v8.34A (Bruker, 2013)'
_computing_molecular_graphics 'Olex2 (Dolomanov et al., 2009)'
_computing_publication_material 'Olex2 (Dolomanov et al., 2009)'
_computing_structure_refinement 'XL (Sheldrick, 2008)'
_computing_structure_solution 'XS (Sheldrick, 2008)'
_diffrn_ambient_temperature 130.0
_diffrn_measured_fraction_theta_full 0.995
_diffrn_measured_fraction_theta_max 0.995
_diffrn_measurement_device_type 'Bruker APEX-II CCD'
_diffrn_measurement_method '\f and \w scans'
_diffrn_radiation_monochromator graphite
_diffrn_radiation_type MoK\a
_diffrn_radiation_wavelength 0.71073
_diffrn_reflns_av_R_equivalents 0.0651
_diffrn_reflns_av_unetI/netI 0.0120
_diffrn_reflns_limit_h_max 14
_diffrn_reflns_limit_h_min -14
_diffrn_reflns_limit_k_max 14
_diffrn_reflns_limit_k_min -14
_diffrn_reflns_limit_l_max 14
_diffrn_reflns_limit_l_min -14
_diffrn_reflns_number 12953
_diffrn_reflns_theta_full 24.37
_diffrn_reflns_theta_max 24.37
_diffrn_reflns_theta_min 3.22
_diffrn_source 'fine-focus sealed tube'
_diffrn_standards_number 0
_exptl_absorpt_coefficient_mu 19.415
_exptl_absorpt_correction_T_max 0.7456
_exptl_absorpt_correction_T_min 0.6538
_exptl_absorpt_correction_type multi-scan
_exptl_absorpt_process_details
;
SADABS-2014/5 (Bruker,2014/5) was used for absorption correction.
wR2(int) was 0.1028 before and 0.0857 after correction.
The Ratio of minimum to maximum transmission is 0.8769.
The \l/2 correction factor is 0.00150.
;
_exptl_crystal_density_diffrn 4.260
_exptl_crystal_density_method 'not measured'
_exptl_crystal_description block
_exptl_crystal_F_000 2279
_refine_diff_density_max 2.054
_refine_diff_density_min -2.069
_refine_diff_density_rms 0.303
_refine_ls_abs_structure_details 'Flack H D (1983), Acta Cryst. A39, 876-881'
_refine_ls_abs_structure_Flack 0.4(3)
_refine_ls_extinction_method none
_refine_ls_goodness_of_fit_ref 1.124
_refine_ls_hydrogen_treatment constr
_refine_ls_matrix_type full
_refine_ls_number_parameters 25
_refine_ls_number_reflns 291
_refine_ls_number_restraints 19
_refine_ls_restrained_S_all 1.087
_refine_ls_R_factor_all 0.0456
_refine_ls_R_factor_gt 0.0442
_refine_ls_shift/su_max 0.000
_refine_ls_shift/su_mean 0.000
_refine_ls_structure_factor_coef Fsqd
_refine_ls_weighting_details 'calc w=1/[\s^2^(Fo^2^)+(0.0390P)^2^+247.3350P] where P=(Fo^2^+2Fc^2^)/3'
_refine_ls_weighting_scheme calc
_refine_ls_wR_factor_gt 0.1039
_refine_ls_wR_factor_ref 0.1044
_reflns_number_gt 276
_reflns_number_total 291
_reflns_threshold_expression >2sigma(I)
_cod_data_source_file ja5b10000_si_003.cif
_cod_data_source_block Gd0.1MHCl
_cod_original_cell_volume 2028.95(14)
_cod_database_code 4124809
_olex2_refinement_description
;
1. Fixed Uiso
 At 1.2 times of:
  All O(H) groups
2. Restrained distances
 H1-O1
 0.85 with sigma of 0.02
3. Uiso/Uaniso restraints and constraints
Uanis(C0AA) \\sim Ueq: with sigma of 0.0005 and sigma for terminal atoms of
0.0005
Uanis(O2AA) \\sim Ueq: with sigma of 0.0005 and sigma for terminal atoms of
0.0005
Uanis(O1AA) \\sim Ueq: with sigma of 0.0005 and sigma for terminal atoms of
0.0005
4. Others
 Fixed Sof: O1(0.165) H1(0.165)
5.a Riding coordinates:
 O1AA(H1AA), O1(H1)
;
_olex2_submission_special_instructions 'No special instructions were received'

loop_
_space_group_symop_id
_space_group_symop_operation_xyz
1 'x, y, z'
2 '-y, x, z'
3 '-x, -y, z'
4 'y, -x, z'
5 'x, -z, y'
6 'x, -y, -z'
7 'x, z, -y'
8 'z, y, -x'
9 '-x, y, -z'
10 '-z, y, x'
11 'z, x, y'
12 'y, z, x'
13 '-y, -z, x'
14 'z, -x, -y'
15 '-y, z, -x'
16 '-z, -x, y'
17 '-z, x, -y'
18 'y, -z, -x'
19 'y, x, -z'
20 '-y, -x, -z'
21 '-x, z, y'
22 '-x, -z, -y'
23 'z, -y, x'
24 '-z, -y, -x'
25 'x+1/2, y+1/2, z+1/2'
26 '-y+1/2, x+1/2, z+1/2'
27 '-x+1/2, -y+1/2, z+1/2'
28 'y+1/2, -x+1/2, z+1/2'
29 'x+1/2, -z+1/2, y+1/2'
30 'x+1/2, -y+1/2, -z+1/2'
31 'x+1/2, z+1/2, -y+1/2'
32 'z+1/2, y+1/2, -x+1/2'
33 '-x+1/2, y+1/2, -z+1/2'
34 '-z+1/2, y+1/2, x+1/2'
35 'z+1/2, x+1/2, y+1/2'
36 'y+1/2, z+1/2, x+1/2'
37 '-y+1/2, -z+1/2, x+1/2'
38 'z+1/2, -x+1/2, -y+1/2'
39 '-y+1/2, z+1/2, -x+1/2'
40 '-z+1/2, -x+1/2, y+1/2'
41 '-z+1/2, x+1/2, -y+1/2'
42 'y+1/2, -z+1/2, -x+1/2'
43 'y+1/2, x+1/2, -z+1/2'
44 '-y+1/2, -x+1/2, -z+1/2'
45 '-x+1/2, z+1/2, y+1/2'
46 '-x+1/2, -z+1/2, -y+1/2'
47 'z+1/2, -y+1/2, x+1/2'
48 '-z+1/2, -y+1/2, -x+1/2'

loop_
_atom_site_label
_atom_site_type_symbol
_atom_site_fract_x
_atom_site_fract_y
_atom_site_fract_z
_atom_site_U_iso_or_equiv
_atom_site_adp_type
_atom_site_occupancy
_atom_site_calc_flag
_atom_site_site_symmetry_order
_atom_site_refinement_flags_posn
_atom_site_refinement_flags_adp
_atom_site_refinement_flags_occupancy
Gd2 Gd -0.15530(6) -0.5000 -1.15530(6) 0.0197(4) Uani 1 d 2 S T P
O1AA O -0.1670(8) -0.3943(9) -0.995(3) 0.026(3) Uani 1 d 1 . U .
H1AA H -0.1575 -0.3311 -1.0028 0.032 Uiso 1 d 1 R . .
C0AA C -0.2500 -0.7500 -1.2500 0.0105(10) Uani 1 d 6 S TU P
O1 O 0.0000 -0.217(3) -1.0000 0.046(10) Uani 0.66 d 4 DS T P
H1 H -0.0149 -0.1871 -0.9422 0.055 Uiso 0.16 d 1 DR . .
O2AA O -0.2500 -0.6749(9) -1.1749(9) 0.0122(16) Uani 1 d 2 S TU P

loop_
_atom_site_aniso_label
_atom_site_aniso_U_11
_atom_site_aniso_U_22
_atom_site_aniso_U_33
_atom_site_aniso_U_23
_atom_site_aniso_U_13
_atom_site_aniso_U_12
Gd2 0.0191(5) 0.0208(6) 0.0191(5) -0.0016(18) 0.0019(4) 0.0016(18)
O1AA 0.027(3) 0.027(3) 0.026(3) 0.0000(10) 0.0000(10) -0.0002(10)
C0AA 0.0105(10) 0.0105(10) 0.0105(10) 0.0001(6) -0.0001(6) 0.0001(6)
O1 0.063(17) 0.011(17) 0.063(17) 0.000 0.000 0.000
O2AA 0.0121(19) 0.0122(16) 0.0122(16) 0.0000(10) -0.0003(7) 0.0003(7)

loop_
_atom_type_symbol
_atom_type_description
_atom_type_scat_dispersion_real
_atom_type_scat_dispersion_imag
_atom_type_scat_source
C C 0.0033 0.0016 'International Tables Vol C Tables 4.2.6.8 and 6.1.1.4'
H H 0.0000 0.0000 'International Tables Vol C Tables 4.2.6.8 and 6.1.1.4'
Gd Gd -0.1653 3.9035 'International Tables Vol C Tables 4.2.6.8 and 6.1.1.4'
O O 0.0106 0.0060 'International Tables Vol C Tables 4.2.6.8 and 6.1.1.4'

loop_
_geom_angle_atom_site_label_1
_geom_angle_atom_site_label_2
_geom_angle_atom_site_label_3
_geom_angle
_geom_angle_site_symmetry_1
_geom_angle_site_symmetry_3
Gd2 Gd2 Gd2 64.75(3) 41_343 40_344
Gd2 Gd2 Gd2 170.46(5) 40_344 39_453
Gd2 Gd2 Gd2 114.37(2) 41_343 39_453
Gd2 Gd2 Gd2 170.46(5) 41_343 42_533
Gd2 Gd2 Gd2 64.75(3) 39_453 42_533
Gd2 Gd2 Gd2 114.37(2) 40_344 42_533
O1AA Gd2 Gd2 105.1(4) 10_454 40_344
O1AA Gd2 Gd2 38.2(7) 39_453 42_533
O1AA Gd2 Gd2 38.2(7) 46_433 41_343
O1AA Gd2 Gd2 132.7(6) 39_453 40_344
O1AA Gd2 Gd2 106.4(4) 23_644 41_343
O1AA Gd2 Gd2 40.6(7) 46_433 40_344
O1AA Gd2 Gd2 38.2(3) 10_454 42_533
O1AA Gd2 Gd2 38.7(3) . 40_344
O1AA Gd2 Gd2 106.4(4) . 42_533
O1AA Gd2 Gd2 150.6(3) 23_644 40_344
O1AA Gd2 Gd2 38.7(3) 23_644 39_453
O1AA Gd2 Gd2 151.0(3) 10_454 41_343
O1AA Gd2 Gd2 79.0(4) . 41_343
O1AA Gd2 Gd2 80.1(4) 10_454 39_453
O1AA Gd2 Gd2 151.0(3) 6_543 42_533
O1AA Gd2 Gd2 38.2(3) 6_543 41_343
O1AA Gd2 Gd2 134.8(6) 46_433 42_533
O1AA Gd2 Gd2 134.8(6) 39_453 41_343
O1AA Gd2 Gd2 79.0(4) 23_644 42_533
O1AA Gd2 Gd2 132.7(6) 46_433 39_453
O1AA Gd2 Gd2 150.6(3) . 39_453
O1AA Gd2 Gd2 105.1(4) 6_543 39_453
O1AA Gd2 Gd2 40.6(7) 39_453 39_453
O1AA Gd2 Gd2 80.1(4) 6_543 40_344
O1AA Gd2 O1AA 144.9(4) 6_543 39_453
O1AA Gd2 O1AA 68.3(4) 10_454 23_644
O1AA Gd2 O1AA 115.6(7) 10_454 6_543
O1AA Gd2 O1AA 144.9(4) 10_454 46_433
O1AA Gd2 O1AA 74.4(6) 39_453 23_644
O1AA Gd2 O1AA 72.8(6) 6_543 46_433
O1AA Gd2 O1AA 74.4(6) 46_433 .
O1AA Gd2 O1AA 121.2(5) 39_453 46_433
O1AA Gd2 O1AA 77.7(5) 6_543 23_644
O1AA Gd2 O1AA 77.7(5) 10_454 .
O1AA Gd2 O1AA 143.6(4) 46_433 23_644
O1AA Gd2 O1AA 68.3(4) 6_543 .
O1AA Gd2 O1AA 72.8(6) 10_454 39_453
O1AA Gd2 O1AA 143.6(4) 39_453 .
O1AA Gd2 O1AA 113.8(7) . 23_644
O1AA Gd2 O2AA 151.9(5) 10_454 .
O1AA Gd2 O2AA 93.1(8) 46_433 42_533
O1AA Gd2 O2AA 151.9(5) 6_543 42_533
O1AA Gd2 O2AA 63.2(5) 6_543 .
O1AA Gd2 O2AA 122.3(5) 23_644 42_533
O1AA Gd2 O2AA 93.1(8) 39_453 .
O1AA Gd2 O2AA 63.1(8) 39_453 42_533
O1AA Gd2 O2AA 63.1(8) 46_433 .
O1AA Gd2 O2AA 84.7(5) . 42_533
O1AA Gd2 O2AA 122.3(5) . .
O1AA Gd2 O2AA 63.2(5) 10_454 42_533
O1AA Gd2 O2AA 84.7(5) 23_644 .
O2AA Gd2 Gd2 73.8(2) 42_533 40_344
O2AA Gd2 Gd2 43.5(3) 42_533 42_533
O2AA Gd2 Gd2 131.2(3) 42_533 41_343
O2AA Gd2 Gd2 102.2(2) . 40_344
O2AA Gd2 Gd2 73.8(2) . 39_453
O2AA Gd2 Gd2 43.5(3) . 41_343
O2AA Gd2 Gd2 131.2(3) . 42_533
O2AA Gd2 Gd2 102.2(2) 42_533 39_453
O2AA Gd2 O2AA 132.29(18) . 42_533
Gd2 O1AA Gd2 103.6(9) 6_543 40_344
Gd2 O1AA Gd2 111.2(4) 6_543 .
Gd2 O1AA Gd2 100.7(9) 40_344 .
O2AA C0AA O2AA 120.0 13_434 14_643
O2AA C0AA O2AA 120.000(2) . 14_643
O2AA C0AA O2AA 120.000(1) 13_434 .
Gd2 O2AA Gd2 93.0(5) . 41_343
C0AA O2AA Gd2 133.5(3) . .
C0AA O2AA Gd2 133.5(3) . 41_343

loop_
_geom_bond_atom_site_label_1
_geom_bond_atom_site_label_2
_geom_bond_distance
_geom_bond_site_symmetry_2
Gd2 Gd2 3.6715(2) 41_343
Gd2 Gd2 3.6715(2) 42_533
Gd2 Gd2 3.6715(2) 39_453
Gd2 Gd2 3.6715(2) 40_344
Gd2 O1AA 2.33(3) 6_543
Gd2 O1AA 2.33(3) 10_454
Gd2 O1AA 2.337(10) 39_453
Gd2 O1AA 2.337(10) 46_433
Gd2 O1AA 2.43(3) .
Gd2 O1AA 2.43(3) 23_644
Gd2 O2AA 2.530(11) 42_533
Gd2 O2AA 2.530(11) .
O1AA Gd2 2.337(10) 40_344
O1AA Gd2 2.33(3) 6_543
C0AA O2AA 1.345(16) 13_434
C0AA O2AA 1.345(16) 14_643
C0AA O2AA 1.345(16) .
O2AA Gd2 2.530(11) 41_343
